data_4033029
loop_
_publ_author_name
'Lepitre, Thomas'
'Denhez, Clement'
'Moncol, Jan'
'Othman, Mohamed'
'Lawson, Ata Martin'
'Da\"ich, Adam'

_publ_section_title
;
 Structure-Based Kinetic Control in a Domino Process: A Powerful Tool
 Toward Molecular Diversity in Chromone Series.
;
_journal_issue 23
_journal_name_full 'The Journal of organic chemistry'
_journal_page_first 12188
_journal_page_last 12201
_journal_paper_doi 10.1021/acs.joc.7b01996
_journal_volume 82
_journal_year 2017
_chemical_formula_moiety 'C16 H19 N O5'
_chemical_formula_sum 'C16 H19 N O5'
_chemical_formula_weight 305.32
_space_group_crystal_system monoclinic
_space_group_IT_number 14
_space_group_name_Hall '-P 2ybc'
_space_group_name_H-M_alt 'P 1 21/c 1'
_symmetry_space_group_name_Hall '-P 2ybc'
_symmetry_space_group_name_H-M 'P 1 21/c 1'
_atom_sites_solution_hydrogens geom
_atom_sites_solution_primary iterative
_audit_creation_date 2017-04-05
_audit_creation_method
;
Olex2 1.2
(compiled 2017.03.02 svn.r3394 for OlexSys, GUI svn.r5324)
;
_cell_angle_alpha 90
_cell_angle_beta 94.863(4)
_cell_angle_gamma 90
_cell_formula_units_Z 4
_cell_length_a 5.0386(3)
_cell_length_b 24.2827(13)
_cell_length_c 12.1901(6)
_cell_measurement_reflns_used 21386
_cell_measurement_temperature 100
_cell_measurement_theta_max 71.80
_cell_measurement_theta_min 3.64
_cell_volume 1486.10(14)
_computing_cell_refinement 'STOE X-AREA'
_computing_data_collection 'STOE X-AREA'
_computing_data_reduction 'STOE X-RED'
_computing_molecular_graphics 'Olex2 (Dolomanov et al., 2009)'
_computing_publication_material 'Olex2 (Dolomanov et al., 2009)'
_computing_structure_refinement 'XL (Sheldrick, 2008)'
_computing_structure_solution
;
Superflip (Palatinus & Chapuis, 2007;Palatinus & van der Lee, 2008;
Palatinus et al., 2012)
;
_diffrn_ambient_temperature 100
_diffrn_detector Pilatus300K
_diffrn_detector_area_resol_mean 5.81
_diffrn_detector_type STOE
_diffrn_measured_fraction_theta_full 0.991
_diffrn_measured_fraction_theta_max 0.971
_diffrn_measurement_device_type 'Stoe StadiVari'
_diffrn_measurement_method '\w scans'
_diffrn_radiation_collimation '0.6 mm diameter'
_diffrn_radiation_monochromator 'Graded multilayer mirror'
_diffrn_radiation_polarisn_norm 270
_diffrn_radiation_type CuK\a
_diffrn_radiation_wavelength 1.54186
_diffrn_reflns_av_R_equivalents 0.0250
_diffrn_reflns_av_unetI/netI 0.0173
_diffrn_reflns_Laue_measured_fraction_full 0.991
_diffrn_reflns_Laue_measured_fraction_max 0.971
_diffrn_reflns_limit_h_max 2
_diffrn_reflns_limit_h_min -5
_diffrn_reflns_limit_k_max 29
_diffrn_reflns_limit_k_min -28
_diffrn_reflns_limit_l_max 14
_diffrn_reflns_limit_l_min -14
_diffrn_reflns_number 21185
_diffrn_reflns_point_group_measured_fraction_full 0.991
_diffrn_reflns_point_group_measured_fraction_max 0.971
_diffrn_reflns_theta_full 67.686
_diffrn_reflns_theta_max 71.289
_diffrn_reflns_theta_min 3.641
_diffrn_source 'Genix3D Cu HF'
_diffrn_source_current 0.600
_diffrn_source_power 0.030
_diffrn_source_voltage 50
_exptl_absorpt_coefficient_mu 0.846
_exptl_absorpt_correction_T_max 0.663
_exptl_absorpt_correction_T_min 0.644
_exptl_absorpt_correction_type multi-scan
_exptl_absorpt_process_details X-AREA
_exptl_crystal_colour 'light yellow'
_exptl_crystal_colour_modifier light
_exptl_crystal_colour_primary yellow
_exptl_crystal_density_diffrn 1.365
_exptl_crystal_description needle
_exptl_crystal_F_000 648
_exptl_crystal_size_max 0.48
_exptl_crystal_size_mid 0.35
_exptl_crystal_size_min 0.25
_refine_diff_density_max 0.682
_refine_diff_density_min -0.343
_refine_diff_density_rms 0.050
_refine_ls_extinction_method none
_refine_ls_goodness_of_fit_ref 1.035
_refine_ls_hydrogen_treatment constr
_refine_ls_matrix_type full
_refine_ls_number_parameters 213
_refine_ls_number_reflns 2801
_refine_ls_number_restraints 173
_refine_ls_restrained_S_all 1.017
_refine_ls_R_factor_all 0.0532
_refine_ls_R_factor_gt 0.0456
_refine_ls_shift/su_max 0.000
_refine_ls_shift/su_mean 0.000
_refine_ls_structure_factor_coef Fsqd
_refine_ls_weighting_details 'w=1/[\s^2^(Fo^2^)+(0.0640P)^2^+0.9563P] where P=(Fo^2^+2Fc^2^)/3'
_refine_ls_weighting_scheme calc
_refine_ls_wR_factor_gt 0.1187
_refine_ls_wR_factor_ref 0.1224
_reflns_Friedel_coverage 0.000
_reflns_number_gt 2360
_reflns_number_total 2801
_reflns_threshold_expression 'I > 2\s(I)'
_cod_data_source_file jo7b01996_si_002.cif
_cod_data_source_block 05tlp113
_cod_depositor_comments 'Adding full bibliography for 4033029.cif.'
_cod_database_code 4033029
_shelx_shelxl_version_number 2016/4
_shelx_space_group_comment
;
The symmetry employed for this shelxl refinement is uniquely defined
by the following loop, which should always be used as a source of
symmetry information in preference to the above space-group names.
They are only intended as comments.
;
_shelx_estimated_absorpt_t_max 0.816
_shelx_estimated_absorpt_t_min 0.687
_olex2_refinement_description
;
1. Fixed Uiso
 At 1.2 times of:
  All C(H) groups, All C(H,H) groups, All N(H) groups
 At 1.5 times of:
  All C(H,H,H) groups, All O(H) groups
2. Restrained distances
 O4-C15 \\sim O4-C15A
 with sigma of 0.02
 C14-C15 \\sim C14-C15A
 with sigma of 0.02
3. Uiso/Uaniso restraints and constraints
Uanis(C15) = Uanis(C15A)
4. Rigid body (RIGU) restrains
 All non-hydrogen atoms
 with sigma for 1-2 distances of 0.004 and sigma for 1-3 distances of 0.004
5. Others
 Sof(C15A)=Sof(H15C)=Sof(H15D)=Sof(C16A)=Sof(H16D)=Sof(H16E)=Sof(H16F)=1-FVAR(1)
 Sof(C15)=Sof(H15A)=Sof(H15B)=Sof(C16)=Sof(H16A)=Sof(H16B)=Sof(H16C)=FVAR(1)
6.a Ternary CH refined with riding coordinates:
 C1(H1A)
6.b Secondary CH2 refined with riding coordinates:
 C11(H11A,H11B), C12(H12A,H12B), C13(H13A,H13B), C15(H15A,H15B), C15A(H15C,H15D)
6.c Me refined with riding coordinates:
 C16(H16A,H16B,H16C), C16A(H16D,H16E,H16F)
6.d Aromatic/amide H refined with riding coordinates:
 N1(H1), C6(H6), C7(H7), C8(H8), C9(H9), C10(H10)
6.e Idealised tetrahedral OH refined as rotating group:
 O5(H5)
;
_olex2_submission_special_instructions 'No special instructions were received'

loop_
_space_group_symop_operation_xyz
'x, y, z'
'-x, y+1/2, -z+1/2'
'-x, -y, -z'
'x, -y-1/2, z-1/2'

loop_
_atom_site_label
_atom_site_type_symbol
_atom_site_fract_x
_atom_site_fract_y
_atom_site_fract_z
_atom_site_U_iso_or_equiv
_atom_site_adp_type
_atom_site_occupancy
_atom_site_site_symmetry_order
_atom_site_calc_flag
_atom_site_refinement_flags_posn
_atom_site_refinement_flags_adp
_atom_site_refinement_flags_occupancy
_atom_site_disorder_assembly
_atom_site_disorder_group
O1 O -0.1772(2) 0.61207(5) 0.32903(10) 0.0245(3) Uani 1 1 d . U . . .
O2 O 0.4310(3) 0.72133(5) 0.38131(10) 0.0275(3) Uani 1 1 d . U . . .
O3 O -0.1850(3) 0.48300(6) 0.36444(12) 0.0380(4) Uani 1 1 d . U . . .
O4 O -0.0236(3) 0.48762(6) 0.19997(12) 0.0424(4) Uani 1 1 d D U . . .
O5 O 0.4720(2) 0.67549(5) 0.79436(10) 0.0237(3) Uani 1 1 d . U . . .
H5 H 0.411173 0.704365 0.820756 0.036 Uiso 1 1 calc GR . . . .
N1 N 0.6023(3) 0.66262(6) 0.56431(12) 0.0260(4) Uani 1 1 d . U . . .
H1 H 0.628387 0.693197 0.528004 0.031 Uiso 1 1 calc R . . . .
C1 C 0.0489(3) 0.59195(7) 0.39871(14) 0.0224(4) Uani 1 1 d . U . . .
H1A H -0.018933 0.576395 0.466969 0.027 Uiso 1 1 calc R . . . .
C2 C 0.2425(3) 0.63741(7) 0.43244(14) 0.0218(4) Uani 1 1 d . U . . .
C3 C 0.2729(3) 0.68207(7) 0.35906(14) 0.0214(4) Uani 1 1 d . U . . .
C4 C 0.1042(3) 0.68042(7) 0.25342(14) 0.0203(4) Uani 1 1 d . U . . .
C5 C -0.1146(3) 0.64495(7) 0.24337(14) 0.0217(4) Uani 1 1 d . U . . .
C6 C -0.2842(4) 0.64387(8) 0.14774(15) 0.0281(4) Uani 1 1 d . U . . .
H6 H -0.435013 0.620246 0.142278 0.034 Uiso 1 1 calc R . . . .
C7 C -0.2324(4) 0.67747(8) 0.06005(16) 0.0300(4) Uani 1 1 d . U . . .
H7 H -0.348440 0.676822 -0.005573 0.036 Uiso 1 1 calc R . . . .
C8 C -0.0119(4) 0.71208(8) 0.06757(15) 0.0267(4) Uani 1 1 d . U . . .
H8 H 0.024764 0.734455 0.006732 0.032 Uiso 1 1 calc R . . . .
C9 C 0.1538(4) 0.71384(7) 0.16373(14) 0.0232(4) Uani 1 1 d . U . . .
H9 H 0.302858 0.737943 0.169112 0.028 Uiso 1 1 calc R . . . .
C10 C 0.4073(4) 0.63050(7) 0.52754(15) 0.0244(4) Uani 1 1 d . U . . .
H10 H 0.375557 0.599033 0.570855 0.029 Uiso 1 1 calc R . . . .
C11 C 0.7796(4) 0.65068(8) 0.66228(15) 0.0282(4) Uani 1 1 d . U . . .
H11A H 0.966153 0.655828 0.644623 0.034 Uiso 1 1 calc R . . . .
H11B H 0.757622 0.611604 0.682824 0.034 Uiso 1 1 calc R . . . .
C12 C 0.7296(4) 0.68628(8) 0.75898(15) 0.0256(4) Uani 1 1 d . U . . .
H12A H 0.866956 0.678909 0.820185 0.031 Uiso 1 1 calc R . . . .
H12B H 0.742359 0.725543 0.738178 0.031 Uiso 1 1 calc R . . . .
C13 C 0.1768(4) 0.54508(7) 0.33816(16) 0.0253(4) Uani 1 1 d . U . . .
H13A H 0.254526 0.559685 0.272144 0.030 Uiso 1 1 calc R . . . .
H13B H 0.321940 0.528265 0.386868 0.030 Uiso 1 1 calc R . . . .
C14 C -0.0305(4) 0.50208(8) 0.30429(16) 0.0290(4) Uani 1 1 d D U . . .
C15 C -0.2397(9) 0.44807(15) 0.1629(3) 0.0379(9) Uani 0.747(7) 1 d D U P A 1
H15A H -0.417086 0.465560 0.163498 0.046 Uiso 0.747(7) 1 calc R . P A 1
H15B H -0.233815 0.415071 0.210705 0.046 Uiso 0.747(7) 1 calc R . P A 1
C16 C -0.1819(11) 0.43320(19) 0.0478(3) 0.0780(19) Uani 0.747(7) 1 d . U P A 1
H16A H -0.316191 0.407033 0.016878 0.117 Uiso 0.747(7) 1 calc R . P A 1
H16B H -0.186935 0.466505 0.002269 0.117 Uiso 0.747(7) 1 calc R . P A 1
H16C H -0.004933 0.416365 0.049149 0.117 Uiso 0.747(7) 1 calc R . P A 1
C15A C -0.140(3) 0.4423(5) 0.1394(9) 0.0379(9) Uani 0.253(7) 1 d D U P A 2
H15C H -0.189985 0.412416 0.189014 0.046 Uiso 0.253(7) 1 calc R . P A 2
H15D H -0.018544 0.427437 0.087053 0.046 Uiso 0.253(7) 1 calc R . P A 2
C16A C -0.375(2) 0.4674(4) 0.0820(9) 0.054(3) Uani 0.253(7) 1 d . U P A 2
H16D H -0.473001 0.439606 0.036665 0.081 Uiso 0.253(7) 1 calc R . P A 2
H16E H -0.489305 0.482340 0.135808 0.081 Uiso 0.253(7) 1 calc R . P A 2
H16F H -0.319353 0.497232 0.034733 0.081 Uiso 0.253(7) 1 calc R . P A 2

loop_
_atom_site_aniso_label
_atom_site_aniso_U_11
_atom_site_aniso_U_22
_atom_site_aniso_U_33
_atom_site_aniso_U_23
_atom_site_aniso_U_13
_atom_site_aniso_U_12
O1 0.0198(6) 0.0290(7) 0.0245(6) 0.0090(5) 0.0011(5) 0.0003(5)
O2 0.0380(8) 0.0208(6) 0.0233(6) -0.0015(5) 0.0004(5) -0.0061(5)
O3 0.0402(8) 0.0277(7) 0.0456(9) 0.0102(6) 0.0007(6) -0.0084(6)
O4 0.0630(11) 0.0298(8) 0.0325(8) -0.0006(6) -0.0064(7) -0.0209(7)
O5 0.0266(7) 0.0211(6) 0.0237(6) -0.0014(5) 0.0044(5) 0.0005(5)
N1 0.0329(9) 0.0231(8) 0.0219(8) 0.0009(6) 0.0013(6) -0.0008(6)
C1 0.0213(9) 0.0245(9) 0.0211(9) 0.0049(7) 0.0008(6) 0.0020(7)
C2 0.0232(9) 0.0219(9) 0.0205(8) 0.0003(7) 0.0032(6) 0.0015(6)
C3 0.0260(9) 0.0192(8) 0.0195(8) -0.0029(6) 0.0039(7) 0.0011(6)
C4 0.0242(9) 0.0176(8) 0.0194(8) -0.0010(6) 0.0031(6) 0.0042(6)
C5 0.0221(9) 0.0218(9) 0.0218(9) 0.0031(7) 0.0044(6) 0.0043(6)
C6 0.0200(9) 0.0360(10) 0.0279(10) 0.0047(8) -0.0004(7) -0.0009(7)
C7 0.0275(10) 0.0400(11) 0.0218(9) 0.0035(8) -0.0021(7) 0.0039(8)
C8 0.0337(10) 0.0276(9) 0.0194(9) 0.0035(7) 0.0059(7) 0.0049(7)
C9 0.0283(10) 0.0196(8) 0.0221(9) -0.0007(7) 0.0045(7) 0.0014(7)
C10 0.0268(9) 0.0242(9) 0.0227(9) -0.0012(7) 0.0051(7) 0.0041(7)
C11 0.0278(10) 0.0323(10) 0.0242(9) -0.0008(8) 0.0004(7) 0.0043(7)
C12 0.0248(9) 0.0304(10) 0.0219(9) -0.0002(7) 0.0028(7) 0.0009(7)
C13 0.0257(10) 0.0221(9) 0.0279(9) 0.0001(7) 0.0006(7) -0.0001(7)
C14 0.0337(11) 0.0208(9) 0.0308(10) 0.0054(7) -0.0062(8) -0.0004(7)
C15 0.046(2) 0.0358(14) 0.0313(18) -0.0005(12) -0.0013(15) -0.0230(16)
C16 0.126(4) 0.074(3) 0.0350(19) -0.0199(18) 0.014(2) -0.066(3)
C15A 0.046(2) 0.0358(14) 0.0313(18) -0.0005(12) -0.0013(15) -0.0230(16)
C16A 0.058(6) 0.047(6) 0.054(7) -0.007(5) -0.019(5) -0.010(4)

loop_
_atom_type_symbol
_atom_type_description
_atom_type_scat_dispersion_real
_atom_type_scat_dispersion_imag
_atom_type_scat_source
C C 0.0181 0.0091 'International Tables Vol C Tables 4.2.6.8 and 6.1.1.4'
H H 0.0000 0.0000 'International Tables Vol C Tables 4.2.6.8 and 6.1.1.4'
N N 0.0311 0.0180 'International Tables Vol C Tables 4.2.6.8 and 6.1.1.4'
O O 0.0492 0.0322 'International Tables Vol C Tables 4.2.6.8 and 6.1.1.4'

loop_
_geom_angle_atom_site_label_1
_geom_angle_atom_site_label_2
_geom_angle_atom_site_label_3
_geom_angle
C5 O1 C1 115.02(13)
C14 O4 C15 112.6(2)
C14 O4 C15A 131.3(5)
C12 O5 H5 109.5
C10 N1 H1 118.2
C16Ab C15Ab H15C 111.4
H15Cb C15Ab H15D 109.2
C16Ab C15Ab H15D 111.4
C15Ab C16Ab H16D 109.5
C15Ab C16Ab H16E 109.5
H16Db C16Ab H16E 109.5
C15Ab C16Ab H16F 109.5
H16Db C16Ab H16F 109.5
H16Eb C16Ab H16F 109.5
H15Aa C15A H15B 109.0
H16Aa C16A H16B 109.5
H16Ba C16A H16C 109.5
H16Aa C16A H16C 109.5
C10 N1 C11 123.64(16)
C11 N1 H1 118.2
O1 C1 H1A 108.0
O1 C1 C2 111.83(14)
O1 C1 C13 108.14(14)
C2 C1 H1A 108.0
C2 C1 C13 112.80(14)
C13 C1 H1A 108.0
C3 C2 C1 119.25(15)
C10 C2 C1 118.06(16)
C10 C2 C3 122.18(17)
O2 C3 C2 122.85(16)
O2 C3 C4 120.95(15)
C2 C3 C4 116.20(15)
C5 C4 C3 118.89(15)
C5 C4 C9 118.72(16)
C9 C4 C3 122.37(16)
O1 C5 C4 121.52(15)
O1 C5 C6 117.65(16)
C6 C5 C4 120.75(16)
C5 C6 H6 120.2
C5 C6 C7 119.63(18)
C7 C6 H6 120.2
C6 C7 H7 119.8
C6 C7 C8 120.42(17)
C8 C7 H7 119.8
C7 C8 H8 120.1
C9 C8 C7 119.81(17)
C9 C8 H8 120.1
C4 C9 H9 119.7
C8 C9 C4 120.64(17)
C8 C9 H9 119.7
N1 C10 C2 126.82(17)
N1 C10 H10 116.6
C2 C10 H10 116.6
N1 C11 H11A 108.9
N1 C11 H11B 108.9
N1 C11 C12 113.39(15)
H11A C11 H11B 107.7
C12 C11 H11A 108.9
C12 C11 H11B 108.9
O5 C12 C11 110.45(15)
O5 C12 H12A 109.6
O5 C12 H12B 109.6
C11 C12 H12A 109.6
C11 C12 H12B 109.6
H12A C12 H12B 108.1
C1 C13 H13A 109.7
C1 C13 H13B 109.7
H13A C13 H13B 108.2
C14 C13 C1 109.67(15)
C14 C13 H13A 109.7
C14 C13 H13B 109.7
O3 C14 O4 123.61(18)
O3 C14 C13 124.52(18)
O4 C14 C13 111.87(16)
O4 C15A H15A 110.9
O4 C15A H15B 110.9
O4 C15A C16 104.1(3)
C16A C15A H15A 110.9
C16A C15A H15B 110.9
C15A C16A H16A 109.5
C15A C16A H16B 109.5
C15A C16A H16C 109.5
O4 C15Ab H15C 111.4
O4 C15Ab H15D 111.4
O4 C15Ab C16A 102.0(9)

loop_
_geom_bond_atom_site_label_1
_geom_bond_atom_site_label_2
_geom_bond_distance
O1 C1 1.447(2)
O1 C5 1.372(2)
C15Ab H15C 0.9900
C15Ab H15D 0.9900
C15Ab C16A 1.455(18)
C16Ab H16D 0.9800
C16Ab H16E 0.9800
C16Ab H16F 0.9800
O2 C3 1.257(2)
O3 C14 1.206(2)
O4 C14 1.323(2)
O4 C15 1.493(3)
O4 C15A 1.424(9)
O5 H5 0.8400
O5 C12 1.426(2)
N1 H1 0.8800
N1 C10 1.304(2)
N1 C11 1.459(2)
C1 H1A 1.0000
C1 C2 1.507(2)
C1 C13 1.529(2)
C2 C3 1.422(2)
C2 C10 1.378(3)
C3 C4 1.482(2)
C4 C5 1.396(2)
C4 C9 1.401(2)
C5 C6 1.386(3)
C6 H6 0.9500
C6 C7 1.387(3)
C7 H7 0.9500
C7 C8 1.390(3)
C8 H8 0.9500
C8 C9 1.381(3)
C9 H9 0.9500
C10 H10 0.9500
C11 H11A 0.9900
C11 H11B 0.9900
C11 C12 1.500(3)
C12 H12A 0.9900
C12 H12B 0.9900
C13 H13A 0.9900
C13 H13B 0.9900
C13 C14 1.510(3)
C15A H15A 0.9900
C15A H15B 0.9900
C15A C16 1.500(6)
C16A H16A 0.9800
C16A H16B 0.9800
C16A H16C 0.9800
